data_2227995
loop_
_publ_author_name
'Tan, Yi-Han'
'Teoh, Siang Guan'
'Loh, Wan-Sin'
'Fun, Hoong-Kun'

_publ_section_title
;
 4-[(2-Hydroxy-5-nitrobenzylidene)amino]benzenesulfonamide
;
_journal_coeditor_code SJ5036
_journal_issue 10
_journal_name_full 'Acta Crystallographica Section E'
_journal_page_first o2610
_journal_page_last o2611
_journal_paper_doi 10.1107/S1600536810036949
_journal_volume 66
_journal_year 2010
_chemical_formula_iupac 'C13 H11 N3 O5 S'
_chemical_formula_moiety 'C13 H11 N3 O5 S'
_chemical_formula_sum 'C13 H11 N3 O5 S'
_chemical_formula_weight 321.31
_chemical_name_systematic
;
4-[(2-Hydroxy-5-nitrobenzylidene)amino]benzenesulfonamide
;
_space_group_IT_number 14
_symmetry_cell_setting monoclinic
_symmetry_space_group_name_Hall '-P 2ybc'
_symmetry_space_group_name_H-M 'P 1 21/c 1'
_atom_sites_solution_hydrogens geom
_atom_sites_solution_primary direct
_atom_sites_solution_secondary difmap
_audit_creation_method SHELXL-97
_cell_angle_alpha 90.00
_cell_angle_beta 131.5440(10)
_cell_angle_gamma 90.00
_cell_formula_units_Z 4
_cell_length_a 6.76980(10)
_cell_length_b 26.4754(3)
_cell_length_c 9.96830(10)
_cell_measurement_reflns_used 9950
_cell_measurement_temperature 100.00(10)
_cell_measurement_theta_max 35.47
_cell_measurement_theta_min 2.84
_cell_volume 1337.21(4)
_computing_cell_refinement 'SAINT (Bruker, 2009)'
_computing_data_collection 'APEX2 (Bruker, 2009)'
_computing_data_reduction 'SAINT (Bruker, 2009)'
_computing_molecular_graphics 'SHELXTL (Sheldrick, 2008)'
_computing_publication_material
;
SHELXTL (Sheldrick, 2008) (Sheldrick, 2008) and PLATON (Spek,
2009)
;
_computing_structure_refinement 'SHELXTL (Sheldrick, 2008)'
_computing_structure_solution 'SHELXTL (Sheldrick, 2008)'
_diffrn_ambient_temperature 100
_diffrn_measured_fraction_theta_full 0.997
_diffrn_measured_fraction_theta_max 0.997
_diffrn_measurement_device_type
;
Bruker SMART APEXII CCD area-detector
;
_diffrn_measurement_method '\f and \w scans'
_diffrn_radiation_monochromator graphite
_diffrn_radiation_source 'fine-focus sealed tube'
_diffrn_radiation_type MoK\a
_diffrn_radiation_wavelength 0.71073
_diffrn_reflns_av_R_equivalents 0.0308
_diffrn_reflns_av_sigmaI/netI 0.0250
_diffrn_reflns_limit_h_max 10
_diffrn_reflns_limit_h_min -10
_diffrn_reflns_limit_k_max 36
_diffrn_reflns_limit_k_min -40
_diffrn_reflns_limit_l_max 15
_diffrn_reflns_limit_l_min -15
_diffrn_reflns_number 29377
_diffrn_reflns_theta_full 32.50
_diffrn_reflns_theta_max 32.50
_diffrn_reflns_theta_min 2.84
_diffrn_standards_number 0
_exptl_absorpt_coefficient_mu 0.272
_exptl_absorpt_correction_T_max 0.9849
_exptl_absorpt_correction_T_min 0.8959
_exptl_absorpt_correction_type multi-scan
_exptl_absorpt_process_details '(<i>SADABS</i>; Bruker, 2009)'
_exptl_crystal_colour orange
_exptl_crystal_density_diffrn 1.596
_exptl_crystal_density_method 'not measured'
_exptl_crystal_description plate
_exptl_crystal_F_000 664
_exptl_crystal_size_max 0.413
_exptl_crystal_size_mid 0.268
_exptl_crystal_size_min 0.056
_refine_diff_density_max 0.597
_refine_diff_density_min -0.430
_refine_ls_extinction_method none
_refine_ls_goodness_of_fit_ref 1.060
_refine_ls_hydrogen_treatment mixed
_refine_ls_matrix_type full
_refine_ls_number_parameters 211
_refine_ls_number_reflns 4825
_refine_ls_number_restraints 0
_refine_ls_restrained_S_all 1.060
_refine_ls_R_factor_all 0.0480
_refine_ls_R_factor_gt 0.0390
_refine_ls_shift/su_max 0.002
_refine_ls_shift/su_mean 0.000
_refine_ls_structure_factor_coef Fsqd
_refine_ls_weighting_details 'calc w=1/[\s^2^(Fo^2^)+(0.0528P)^2^+0.7191P] where P=(Fo^2^+2Fc^2^)/3'
_refine_ls_weighting_scheme calc
_refine_ls_wR_factor_gt 0.1004
_refine_ls_wR_factor_ref 0.1103
_reflns_number_gt 4104
_reflns_number_total 4825
_reflns_threshold_expression I>2\s(I)
_cod_data_source_file sj5036.cif
_cod_data_source_block I
_cod_original_cell_volume 1337.21(3)
_cod_original_sg_symbol_H-M 'P 21/c'
_cod_database_code 2227995
_cod_database_fobs_code 2227995

loop_
_symmetry_equiv_pos_as_xyz
'x, y, z'
'-x, y+1/2, -z+1/2'
'-x, -y, -z'
'x, -y-1/2, z-1/2'

loop_
_atom_site_type_symbol
_atom_site_label
_atom_site_fract_x
_atom_site_fract_y
_atom_site_fract_z
_atom_site_U_iso_or_equiv
_atom_site_adp_type
_atom_site_calc_flag
_atom_site_refinement_flags
_atom_site_occupancy
_atom_site_disorder_assembly
_atom_site_disorder_group
S S1 0.25811(6) 0.770137(11) 0.29838(4) 0.01433(8) Uani d . 1 . .
O O1 0.69814(19) 1.06412(4) 0.38905(13) 0.01833(18) Uani d . 1 . .
O O2 1.2322(2) 1.14670(4) 0.11034(15) 0.0251(2) Uani d . 1 . .
O O3 1.1687(2) 1.06896(4) 0.02207(13) 0.0217(2) Uani d . 1 . .
O O4 0.46897(19) 0.73446(4) 0.38253(15) 0.0264(2) Uani d . 1 . .
O O5 0.1385(2) 0.77870(4) 0.37367(14) 0.0243(2) Uani d . 1 . .
N N1 0.6474(2) 0.97162(4) 0.29501(13) 0.01443(19) Uani d . 1 . .
N N2 0.0283(2) 0.75128(4) 0.09717(14) 0.01538(19) Uani d . 1 . .
N N3 1.1534(2) 1.10368(4) 0.09747(14) 0.0166(2) Uani d . 1 . .
C C1 0.8033(2) 1.07306(5) 0.31518(15) 0.0146(2) Uani d . 1 . .
C C2 0.8745(2) 1.12251(5) 0.31389(16) 0.0169(2) Uani d . 1 . .
H H2A 0.8429 1.1487 0.3599 0.020 Uiso calc R 1 . .
C C3 0.9919(2) 1.13262(5) 0.24433(16) 0.0167(2) Uani d . 1 . .
H H3A 1.0412 1.1654 0.2442 0.020 Uiso calc R 1 . .
C C4 1.0352(2) 1.09290(5) 0.17442(15) 0.0142(2) Uani d . 1 . .
C C5 0.9623(2) 1.04378(5) 0.17048(15) 0.0146(2) Uani d . 1 . .
H H5A 0.9913 1.0181 0.1215 0.018 Uiso calc R 1 . .
C C6 0.8442(2) 1.03309(5) 0.24119(15) 0.0139(2) Uani d . 1 . .
C C7 0.7632(2) 0.98178(5) 0.23515(16) 0.0158(2) Uani d . 1 . .
H H7A 0.7949 0.9561 0.1879 0.019 Uiso calc R 1 . .
C C8 0.5618(2) 0.92230(5) 0.29004(15) 0.0135(2) Uani d . 1 . .
C C9 0.4354(2) 0.91795(5) 0.35687(16) 0.0152(2) Uani d . 1 . .
H H9A 0.4130 0.9465 0.4000 0.018 Uiso calc R 1 . .
C C10 0.3425(2) 0.87159(5) 0.35986(16) 0.0158(2) Uani d . 1 . .
H H10A 0.2583 0.8689 0.4045 0.019 Uiso calc R 1 . .
C C11 0.3773(2) 0.82917(5) 0.29516(15) 0.0139(2) Uani d . 1 . .
C C12 0.5046(2) 0.83273(5) 0.22825(16) 0.0163(2) Uani d . 1 . .
H H12A 0.5280 0.8040 0.1862 0.020 Uiso calc R 1 . .
C C13 0.5958(2) 0.87914(5) 0.22483(16) 0.0164(2) Uani d . 1 . .
H H13A 0.6792 0.8818 0.1796 0.020 Uiso calc R 1 . .
H H2N2 0.074(4) 0.7439(7) 0.041(3) 0.028(5) Uiso d . 1 . .
H H1N2 -0.119(4) 0.7655(8) 0.038(3) 0.030(5) Uiso d . 1 . .
H H1O1 0.655(5) 1.0290(11) 0.368(4) 0.068(8) Uiso d . 1 . .

loop_
_atom_site_aniso_label
_atom_site_aniso_U_11
_atom_site_aniso_U_22
_atom_site_aniso_U_33
_atom_site_aniso_U_12
_atom_site_aniso_U_13
_atom_site_aniso_U_23
S1 0.01492(14) 0.01229(14) 0.01464(13) -0.00158(10) 0.00933(11) 0.00082(9)
O1 0.0243(5) 0.0160(5) 0.0229(4) 0.0000(4) 0.0191(4) -0.0007(3)
O2 0.0303(5) 0.0155(5) 0.0373(5) -0.0009(4) 0.0257(5) 0.0052(4)
O3 0.0270(5) 0.0219(5) 0.0227(4) -0.0038(4) 0.0192(4) -0.0036(4)
O4 0.0152(4) 0.0161(5) 0.0320(5) 0.0019(4) 0.0090(4) 0.0079(4)
O5 0.0372(6) 0.0225(5) 0.0267(5) -0.0090(4) 0.0268(5) -0.0048(4)
N1 0.0162(4) 0.0123(5) 0.0157(4) -0.0014(4) 0.0110(4) -0.0003(3)
N2 0.0137(4) 0.0156(5) 0.0161(4) -0.0005(4) 0.0096(4) -0.0019(4)
N3 0.0167(5) 0.0155(5) 0.0175(4) 0.0006(4) 0.0112(4) 0.0032(4)
C1 0.0147(5) 0.0149(5) 0.0142(4) 0.0010(4) 0.0096(4) 0.0005(4)
C2 0.0200(5) 0.0117(5) 0.0197(5) 0.0014(4) 0.0134(5) -0.0002(4)
C3 0.0170(5) 0.0134(5) 0.0181(5) 0.0001(4) 0.0110(5) 0.0010(4)
C4 0.0148(5) 0.0132(5) 0.0146(5) -0.0003(4) 0.0098(4) 0.0011(4)
C5 0.0179(5) 0.0118(5) 0.0154(5) -0.0005(4) 0.0116(4) -0.0002(4)
C6 0.0165(5) 0.0118(5) 0.0143(4) -0.0007(4) 0.0105(4) -0.0006(4)
C7 0.0195(5) 0.0134(5) 0.0171(5) -0.0009(4) 0.0132(5) -0.0005(4)
C8 0.0136(5) 0.0122(5) 0.0137(4) -0.0007(4) 0.0087(4) -0.0002(4)
C9 0.0183(5) 0.0127(5) 0.0185(5) -0.0005(4) 0.0138(5) -0.0016(4)
C10 0.0173(5) 0.0158(6) 0.0178(5) -0.0015(4) 0.0132(5) -0.0012(4)
C11 0.0143(5) 0.0129(5) 0.0139(4) -0.0017(4) 0.0091(4) -0.0005(4)
C12 0.0196(5) 0.0138(5) 0.0187(5) -0.0021(4) 0.0140(5) -0.0030(4)
C13 0.0202(5) 0.0146(6) 0.0199(5) -0.0020(4) 0.0157(5) -0.0022(4)

loop_
_atom_type_symbol
_atom_type_description
_atom_type_scat_dispersion_real
_atom_type_scat_dispersion_imag
_atom_type_scat_source
C C 0.0033 0.0016 'International Tables Vol C Tables 4.2.6.8 and 6.1.1.4'
H H 0.0000 0.0000 'International Tables Vol C Tables 4.2.6.8 and 6.1.1.4'
N N 0.0061 0.0033 'International Tables Vol C Tables 4.2.6.8 and 6.1.1.4'
O O 0.0106 0.0060 'International Tables Vol C Tables 4.2.6.8 and 6.1.1.4'
S S 0.1246 0.1234 'International Tables Vol C Tables 4.2.6.8 and 6.1.1.4'

loop_
_geom_angle_atom_site_label_1
_geom_angle_atom_site_label_2
_geom_angle_atom_site_label_3
_geom_angle_site_symmetry_1
_geom_angle_site_symmetry_3
_geom_angle
_geom_angle_publ_flag
O4 S1 O5 . . 119.05(7) ?
O4 S1 N2 . . 106.97(6) ?
O5 S1 N2 . . 106.71(6) ?
O4 S1 C11 . . 107.71(6) ?
O5 S1 C11 . . 106.92(6) ?
N2 S1 C11 . . 109.23(6) ?
C1 O1 H1O1 . . 104.2(17) ?
C7 N1 C8 . . 122.45(11) ?
S1 N2 H2N2 . . 115.9(13) ?
S1 N2 H1N2 . . 117.2(14) ?
H2N2 N2 H1N2 . . 115.7(19) ?
O2 N3 O3 . . 123.25(11) ?
O2 N3 C4 . . 118.61(11) ?
O3 N3 C4 . . 118.14(10) ?
O1 C1 C2 . . 118.81(11) ?
O1 C1 C6 . . 120.75(11) ?
C2 C1 C6 . . 120.44(11) ?
C3 C2 C1 . . 120.11(11) ?
C3 C2 H2A . . 119.9 ?
C1 C2 H2A . . 119.9 ?
C2 C3 C4 . . 119.01(11) ?
C2 C3 H3A . . 120.5 ?
C4 C3 H3A . . 120.5 ?
C5 C4 C3 . . 122.27(11) ?
C5 C4 N3 . . 118.65(11) ?
C3 C4 N3 . . 119.05(11) ?
C4 C5 C6 . . 119.17(11) ?
C4 C5 H5A . . 120.4 ?
C6 C5 H5A . . 120.4 ?
C5 C6 C1 . . 118.97(11) ?
C5 C6 C7 . . 119.61(10) ?
C1 C6 C7 . . 121.42(10) ?
N1 C7 C6 . . 120.34(11) ?
N1 C7 H7A . . 119.8 ?
C6 C7 H7A . . 119.8 ?
C9 C8 C13 . . 119.57(11) ?
C9 C8 N1 . . 115.21(10) ?
C13 C8 N1 . . 125.21(10) ?
C10 C9 C8 . . 120.88(11) ?
C10 C9 H9A . . 119.6 ?
C8 C9 H9A . . 119.6 ?
C9 C10 C11 . . 119.06(10) ?
C9 C10 H10A . . 120.5 ?
C11 C10 H10A . . 120.5 ?
C10 C11 C12 . . 120.90(11) ?
C10 C11 S1 . . 119.05(9) ?
C12 C11 S1 . . 120.04(9) ?
C13 C12 C11 . . 119.77(11) ?
C13 C12 H12A . . 120.1 ?
C11 C12 H12A . . 120.1 ?
C12 C13 C8 . . 119.81(10) ?
C12 C13 H13A . . 120.1 ?
C8 C13 H13A . . 120.1 ?

loop_
_geom_bond_atom_site_label_1
_geom_bond_atom_site_label_2
_geom_bond_site_symmetry_2
_geom_bond_distance
_geom_bond_publ_flag
S1 O4 . 1.4301(10) ?
S1 O5 . 1.4408(10) ?
S1 N2 . 1.5980(11) ?
S1 C11 . 1.7689(12) ?
O1 C1 . 1.3417(14) ?
O1 H1O1 . 0.96(3) ?
O2 N3 . 1.2278(14) ?
O3 N3 . 1.2345(14) ?
N1 C7 . 1.2892(15) ?
N1 C8 . 1.4160(16) ?
N2 H2N2 . 0.83(2) ?
N2 H1N2 . 0.84(2) ?
N3 C4 . 1.4576(15) ?
C1 C2 . 1.3982(17) ?
C1 C6 . 1.4181(16) ?
C2 C3 . 1.3837(17) ?
C2 H2A . 0.9300 ?
C3 C4 . 1.3958(17) ?
C3 H3A . 0.9300 ?
C4 C5 . 1.3822(17) ?
C5 C6 . 1.4014(15) ?
C5 H5A . 0.9300 ?
C6 C7 . 1.4513(17) ?
C7 H7A . 0.9300 ?
C8 C9 . 1.3951(15) ?
C8 C13 . 1.4068(16) ?
C9 C10 . 1.3881(17) ?
C9 H9A . 0.9300 ?
C10 C11 . 1.3908(17) ?
C10 H10A . 0.9300 ?
C11 C12 . 1.3999(16) ?
C12 C13 . 1.3855(17) ?
C12 H12A . 0.9300 ?
C13 H13A . 0.9300 ?

loop_
_geom_hbond_atom_site_label_D
_geom_hbond_atom_site_label_H
_geom_hbond_atom_site_label_A
_geom_hbond_site_symmetry_A
_geom_hbond_distance_DH
_geom_hbond_distance_HA
_geom_hbond_distance_DA
_geom_hbond_angle_DHA
_geom_hbond_publ_flag
N2 H2N2 O5 4_575 0.82(3) 2.07(3) 2.891(2) 172(3) yes
N2 H1N2 O2 3_675 0.84(3) 2.58(2) 3.1378(15) 125(2) yes
N2 H1N2 O4 4_475 0.84(3) 2.11(3) 2.883(2) 153(2) yes
O1 H1O1 N1 . 0.96(3) 1.67(3) 2.5626(15) 154(4) yes
C5 H5A O3 3_775 0.93 2.55 3.3350(17) 143 yes
C7 H7A O3 3_775 0.93 2.36 3.187(2) 148 yes
C10 H10A O1 3_676 0.93 2.58 3.1861(19) 123 yes

loop_
_geom_torsion_atom_site_label_1
_geom_torsion_atom_site_label_2
_geom_torsion_atom_site_label_3
_geom_torsion_atom_site_label_4
_geom_torsion_site_symmetry_1
_geom_torsion_site_symmetry_2
_geom_torsion_site_symmetry_3
_geom_torsion_site_symmetry_4
_geom_torsion
_geom_torsion_publ_flag
O1 C1 C2 C3 . . . . 177.73(11) ?
C6 C1 C2 C3 . . . . -1.66(18) ?
C1 C2 C3 C4 . . . . 0.62(18) ?
C2 C3 C4 C5 . . . . 0.68(19) ?
C2 C3 C4 N3 . . . . 178.64(11) ?
O2 N3 C4 C5 . . . . -175.78(11) ?
O3 N3 C4 C5 . . . . 4.36(16) ?
O2 N3 C4 C3 . . . . 6.19(17) ?
O3 N3 C4 C3 . . . . -173.67(11) ?
C3 C4 C5 C6 . . . . -0.92(18) ?
N3 C4 C5 C6 . . . . -178.88(10) ?
C4 C5 C6 C1 . . . . -0.13(17) ?
C4 C5 C6 C7 . . . . 179.03(11) ?
O1 C1 C6 C5 . . . . -177.97(11) ?
C2 C1 C6 C5 . . . . 1.41(18) ?
O1 C1 C6 C7 . . . . 2.88(18) ?
C2 C1 C6 C7 . . . . -177.74(11) ?
C8 N1 C7 C6 . . . . 179.21(11) ?
C5 C6 C7 N1 . . . . -178.02(11) ?
C1 C6 C7 N1 . . . . 1.12(18) ?
C7 N1 C8 C9 . . . . -178.76(11) ?
C7 N1 C8 C13 . . . . 1.41(19) ?
C13 C8 C9 C10 . . . . -0.02(18) ?
N1 C8 C9 C10 . . . . -179.86(11) ?
C8 C9 C10 C11 . . . . 0.06(19) ?
C9 C10 C11 C12 . . . . 0.21(18) ?
C9 C10 C11 S1 . . . . -179.82(9) ?
O4 S1 C11 C10 . . . . -128.97(10) ?
O5 S1 C11 C10 . . . . 0.07(12) ?
N2 S1 C11 C10 . . . . 115.18(10) ?
O4 S1 C11 C12 . . . . 51.00(12) ?
O5 S1 C11 C12 . . . . -179.95(10) ?
N2 S1 C11 C12 . . . . -64.84(11) ?
C10 C11 C12 C13 . . . . -0.51(18) ?
S1 C11 C12 C13 . . . . 179.51(10) ?
C11 C12 C13 C8 . . . . 0.55(19) ?
C9 C8 C13 C12 . . . . -0.29(18) ?
N1 C8 C13 C12 . . . . 179.54(11) ?

loop_
_cod_related_entry_id
_cod_related_entry_database
_cod_related_entry_code
1 ChemSpider 12552670
